data_7205008
loop_
_publ_author_name
'Barbour, Leonard J.'
'Caira, Mino R.'
'le Roex, Tanya'
'Nassimbeni, Luigi R.'

_publ_section_title
;
 Inclusion compounds with mixed guests: controlled stoichiometries and
 kinetics of enclathration
;
_journal_issue 12
_journal_name_full 'Journal of the Chemical Society, Perkin Transactions 2'
_journal_page_first 1973
_journal_paper_doi 10.1039/b110987c
_journal_year 2002
_chemical_formula_moiety 'C34 H36 O2. 1(C3 H7 N O). 3(C2 H6 O S)'
_chemical_formula_sum 'C43 H61 N O6 S3'
_chemical_formula_weight 784.11
_chemical_melting_point 280.5
_chemical_name_common none
_chemical_name_systematic
; 
trans-9,10-dihydroxy-9,10-bis(p-tert-butylphenyl)-9,10-dihydroanthracene.
1(N,N-dimethylformamide). 3(dimethyl sulfoxide) clathrate. 
;
_space_group_IT_number 2
_symmetry_cell_setting triclinic
_symmetry_space_group_name_Hall '-P 1'
_symmetry_space_group_name_H-M 'P -1'
_atom_sites_solution_hydrogens geom
_atom_sites_solution_primary direct
_atom_sites_solution_secondary difmap
_audit_creation_method SHELXL-97
_cell_angle_alpha 72.5590(10)
_cell_angle_beta 80.1320(10)
_cell_angle_gamma 71.486(2)
_cell_formula_units_Z 1
_cell_length_a 9.0460(2)
_cell_length_b 9.1291(2)
_cell_length_c 14.4090(10)
_cell_measurement_reflns_used 3710
_cell_measurement_temperature 173(2)
_cell_measurement_theta_max 25.02
_cell_measurement_theta_min 2.38
_cell_volume 1072.64(8)
_computing_cell_refinement 'Collect (Nonius, 2000)'
_computing_data_collection 'Collect (Nonius, 2000)'
_computing_data_reduction 'Collect (Nonius, 2000)'
_computing_molecular_graphics 'XSEED, a graphical interface to SHELX (1999)'
_computing_publication_material 'SHELXL-97 (Sheldrick, 1997)'
_computing_structure_refinement 'SHELXL-97 (Sheldrick, 1997)'
_computing_structure_solution 'SHELXS-97 (Sheldrick, 1990)'
_diffrn_ambient_temperature 173(2)
_diffrn_measured_fraction_theta_full 0.978
_diffrn_measured_fraction_theta_max 0.978
_diffrn_measurement_device_type 'Nonius Kappa CCD'
_diffrn_measurement_method 'Combination of phi and omega'
_diffrn_radiation_monochromator graphite
_diffrn_radiation_source 'fine-focus sealed tube'
_diffrn_radiation_type MoK\a
_diffrn_radiation_wavelength 0.71073
_diffrn_reflns_av_R_equivalents 0.0164
_diffrn_reflns_av_sigmaI/netI 0.0328
_diffrn_reflns_limit_h_max 10
_diffrn_reflns_limit_h_min -10
_diffrn_reflns_limit_k_max 10
_diffrn_reflns_limit_k_min -10
_diffrn_reflns_limit_l_max 14
_diffrn_reflns_limit_l_min -17
_diffrn_reflns_number 5799
_diffrn_reflns_theta_full 25.02
_diffrn_reflns_theta_max 25.02
_diffrn_reflns_theta_min 2.38
_exptl_absorpt_coefficient_mu 0.218
_exptl_absorpt_correction_type none
_exptl_crystal_colour colourless
_exptl_crystal_density_diffrn 1.214
_exptl_crystal_density_meas ?
_exptl_crystal_density_method .
_exptl_crystal_description 'clear elongated plates'
_exptl_crystal_F_000 422
_exptl_crystal_size_max 0.49
_exptl_crystal_size_mid 0.45
_exptl_crystal_size_min 0.25
_refine_diff_density_max 1.360
_refine_diff_density_min -0.734
_refine_diff_density_rms 0.081
_refine_ls_extinction_method none
_refine_ls_goodness_of_fit_ref 1.050
_refine_ls_hydrogen_treatment mixed
_refine_ls_matrix_type full
_refine_ls_number_parameters 257
_refine_ls_number_reflns 3694
_refine_ls_number_restraints 20
_refine_ls_restrained_S_all 1.068
_refine_ls_R_factor_all 0.0961
_refine_ls_R_factor_gt 0.0816
_refine_ls_shift/su_max 1.563
_refine_ls_shift/su_mean 0.069
_refine_ls_structure_factor_coef Fsqd
_refine_ls_weighting_details 'calc w=1/[\s^2^(Fo^2^)+(0.1034P)^2^+2.5429P] where P=(Fo^2^+2Fc^2^)/3'
_refine_ls_weighting_scheme calc
_refine_ls_wR_factor_gt 0.2087
_refine_ls_wR_factor_ref 0.2228
_reflns_number_gt 3060
_reflns_number_total 3694
_reflns_threshold_expression >2sigma(I)
_cod_data_source_file b110987c.txt
_cod_data_source_block c:_H.A.3B
_cod_original_sg_symbol_H-M P-1
_cod_database_code 7205008

loop_
_symmetry_equiv_pos_as_xyz
'x, y, z'
'-x, -y, -z'

loop_
_atom_site_label
_atom_site_type_symbol
_atom_site_fract_x
_atom_site_fract_y
_atom_site_fract_z
_atom_site_U_iso_or_equiv
_atom_site_adp_type
_atom_site_occupancy
_atom_site_symmetry_multiplicity
_atom_site_calc_flag
_atom_site_refinement_flags
_atom_site_disorder_assembly
_atom_site_disorder_group
O1 O -0.2512(3) 0.2215(3) -0.08235(16) 0.0254(5) Uani 1 1 d . . .
H1 H -0.2245 0.1730 -0.1264 0.030 Uiso 1 1 calc R . .
C1 C -0.1539(4) 0.1360(4) -0.0032(2) 0.0203(7) Uani 1 1 d . . .
C2 C 0.0076(4) 0.1640(4) -0.0316(2) 0.0198(7) Uani 1 1 d . . .
C3 C 0.0140(4) 0.3233(4) -0.0617(2) 0.0285(8) Uani 1 1 d . . .
H3 H -0.0807 0.4078 -0.0666 0.034 Uiso 1 1 calc R . .
C4 C 0.1547(4) 0.3594(4) -0.0843(3) 0.0327(8) Uani 1 1 d . . .
H4 H 0.1567 0.4679 -0.1043 0.039 Uiso 1 1 calc R . .
C5 C 0.2936(4) 0.2368(4) -0.0779(3) 0.0313(8) Uani 1 1 d . . .
H5 H 0.3911 0.2610 -0.0928 0.038 Uiso 1 1 calc R . .
C6 C 0.2895(4) 0.0793(4) -0.0496(2) 0.0271(7) Uani 1 1 d . . .
H6 H 0.3848 -0.0043 -0.0462 0.033 Uiso 1 1 calc R . .
C7 C 0.1466(4) 0.0412(4) -0.0260(2) 0.0194(7) Uani 1 1 d . . .
C11 C -0.2307(4) 0.2065(4) 0.0830(2) 0.0193(6) Uani 1 1 d . . .
C12 C -0.1549(4) 0.1545(4) 0.1682(2) 0.0260(7) Uani 1 1 d . . .
H12 H -0.0567 0.0750 0.1722 0.031 Uiso 1 1 calc R . .
C13 C -0.2207(4) 0.2171(4) 0.2474(2) 0.0286(8) Uani 1 1 d . . .
H13 H -0.1665 0.1795 0.3047 0.034 Uiso 1 1 calc R . .
C14 C -0.3652(4) 0.3345(4) 0.2447(2) 0.0264(7) Uani 1 1 d . . .
C15 C -0.4396(4) 0.3863(4) 0.1592(2) 0.0259(7) Uani 1 1 d . . .
H15 H -0.5371 0.4670 0.1546 0.031 Uiso 1 1 calc R . .
C16 C -0.3741(4) 0.3223(4) 0.0797(2) 0.0236(7) Uani 1 1 d . . .
H16 H -0.4286 0.3587 0.0225 0.028 Uiso 1 1 calc R . .
C17 C -0.4312(5) 0.4022(5) 0.3336(3) 0.0373(9) Uani 1 1 d . . .
C18 C -0.4398(6) 0.2652(6) 0.4253(3) 0.0557(13) Uani 1 1 d . . .
H18A H -0.3366 0.1868 0.4330 0.083 Uiso 1 1 calc R . .
H18B H -0.5157 0.2133 0.4189 0.083 Uiso 1 1 calc R . .
H18C H -0.4726 0.3081 0.4827 0.083 Uiso 1 1 calc R . .
C19 C -0.5938(6) 0.5190(7) 0.3213(4) 0.0665(15) Uani 1 1 d . . .
H19A H -0.6318 0.5573 0.3801 0.100 Uiso 1 1 calc R . .
H19B H -0.6651 0.4649 0.3110 0.100 Uiso 1 1 calc R . .
H19C H -0.5893 0.6101 0.2648 0.100 Uiso 1 1 calc R . .
C20 C -0.3192(6) 0.4901(6) 0.3470(3) 0.0553(13) Uani 1 1 d . . .
H20A H -0.2142 0.4154 0.3555 0.083 Uiso 1 1 calc R . .
H20B H -0.3571 0.5312 0.4048 0.083 Uiso 1 1 calc R . .
H20C H -0.3153 0.5794 0.2892 0.083 Uiso 1 1 calc R . .
O21 O -0.2188(3) 0.0586(3) -0.2208(2) 0.0421(7) Uani 1 1 d . . .
S22 S -0.32514(11) -0.04838(13) -0.19398(7) 0.0412(3) Uani 1 1 d . . .
C23 C -0.2045(6) -0.2396(6) -0.2003(5) 0.0739(17) Uani 1 1 d . . .
H23A H -0.1520 -0.2336 -0.2662 0.111 Uiso 1 1 calc R . .
H23B H -0.2685 -0.3139 -0.1855 0.111 Uiso 1 1 calc R . .
H23C H -0.1260 -0.2778 -0.1528 0.111 Uiso 1 1 calc R . .
C24 C -0.4344(7) 0.0008(6) -0.2947(4) 0.0665(15) Uani 1 1 d . . .
H24A H -0.4971 0.1131 -0.3069 0.100 Uiso 1 1 calc R . .
H24B H -0.5038 -0.0680 -0.2807 0.100 Uiso 1 1 calc R . .
H24C H -0.3630 -0.0154 -0.3525 0.100 Uiso 1 1 calc R . .
O25 O 0.0523(15) 0.2702(16) 0.6781(8) 0.1174(18) Uiso 0.50 1 d PD . .
C26 C 0.1302(18) 0.206(2) 0.6154(10) 0.1174(18) Uiso 0.50 1 d PD . .
N27 N 0.0907(17) 0.200(2) 0.5289(9) 0.1174(18) Uiso 0.50 1 d PD . .
C28 C -0.0613(16) 0.200(2) 0.5554(11) 0.1174(18) Uiso 0.50 1 d PD . .
C29 C 0.110(2) 0.237(2) 0.4220(8) 0.1174(18) Uiso 0.50 1 d PD . .
S30 S 0.1329(15) 0.2537(14) 0.5739(9) 0.1174(18) Uiso 0.23 1 d PD . .
S31 S 0.0972(7) 0.1384(6) 0.5418(5) 0.081(2) Uani 0.25 1 d PD . .
C32 C 0.165(3) 0.231(3) 0.4392(9) 0.1174(18) Uiso 0.25 1 d PD . .
C33 C -0.0639(16) 0.291(3) 0.534(2) 0.1174(18) Uiso 0.25 1 d PD . .
O34 O 0.143(3) 0.314(5) 0.498(3) 0.1174(18) Uiso 0.15 1 d PD . .
S35 S -0.015(2) 0.335(2) 0.5435(12) 0.1174(18) Uiso 0.15 1 d PD . .
C36 C -0.048(6) 0.136(4) 0.574(3) 0.1174(18) Uiso 0.15 1 d PD . .
C37 C -0.019(4) 0.356(5) 0.6598(17) 0.1174(18) Uiso 0.25 1 d PD . .
C39 C 0.136(13) 0.346(14) 0.500(9) 0.1174(18) Uiso 0.10 1 d P . .
O38 O 0.215(8) 0.174(8) 0.576(5) 0.1174(18) Uiso 0.10 1 d P . .

loop_
_atom_site_aniso_label
_atom_site_aniso_U_11
_atom_site_aniso_U_22
_atom_site_aniso_U_33
_atom_site_aniso_U_23
_atom_site_aniso_U_13
_atom_site_aniso_U_12
O1 0.0299(12) 0.0212(12) 0.0217(12) -0.0072(9) -0.0060(9) 0.0008(9)
C1 0.0213(15) 0.0170(15) 0.0188(15) -0.0048(12) 0.0002(12) -0.0010(12)
C2 0.0264(16) 0.0164(14) 0.0173(15) -0.0080(12) 0.0027(12) -0.0059(12)
C3 0.0328(18) 0.0195(16) 0.0281(18) -0.0061(13) 0.0064(14) -0.0053(14)
C4 0.042(2) 0.0217(17) 0.0351(19) -0.0088(15) 0.0079(16) -0.0148(16)
C5 0.0325(19) 0.0335(19) 0.0323(19) -0.0112(15) 0.0072(14) -0.0182(16)
C6 0.0241(17) 0.0287(18) 0.0291(17) -0.0119(14) 0.0033(13) -0.0070(14)
C7 0.0237(16) 0.0186(15) 0.0174(15) -0.0089(12) 0.0013(11) -0.0057(12)
C11 0.0211(15) 0.0158(15) 0.0213(16) -0.0072(12) 0.0021(12) -0.0055(12)
C12 0.0248(17) 0.0239(17) 0.0260(17) -0.0095(14) 0.0009(13) -0.0013(13)
C13 0.0330(19) 0.0314(19) 0.0218(17) -0.0099(14) -0.0012(13) -0.0076(15)
C14 0.0338(18) 0.0214(16) 0.0254(17) -0.0115(13) 0.0083(14) -0.0102(14)
C15 0.0240(16) 0.0187(16) 0.0328(18) -0.0122(14) 0.0061(13) -0.0024(13)
C16 0.0250(16) 0.0175(15) 0.0258(17) -0.0064(13) -0.0017(13) -0.0021(12)
C17 0.050(2) 0.034(2) 0.0280(19) -0.0187(16) 0.0113(16) -0.0096(17)
C18 0.080(3) 0.051(3) 0.033(2) -0.020(2) 0.023(2) -0.020(2)
C19 0.068(3) 0.067(3) 0.054(3) -0.042(3) 0.009(2) 0.012(3)
C20 0.085(4) 0.056(3) 0.042(2) -0.031(2) 0.008(2) -0.034(3)
O21 0.0462(16) 0.0373(15) 0.0488(17) -0.0187(13) -0.0122(13) -0.0088(12)
S22 0.0348(6) 0.0493(6) 0.0394(6) -0.0149(5) -0.0015(4) -0.0095(4)
C23 0.050(3) 0.036(3) 0.137(5) -0.020(3) -0.015(3) -0.012(2)
C24 0.080(4) 0.058(3) 0.074(4) -0.009(3) -0.038(3) -0.027(3)
S31 0.045(3) 0.043(3) 0.105(5) 0.011(3) 0.010(3) 0.019(2)

loop_
_atom_type_symbol
_atom_type_description
_atom_type_scat_dispersion_real
_atom_type_scat_dispersion_imag
_atom_type_scat_source
C C 0.0033 0.0016 'International Tables Vol C Tables 4.2.6.8 and 6.1.1.4'
H H 0.0000 0.0000 'International Tables Vol C Tables 4.2.6.8 and 6.1.1.4'
N N 0.0061 0.0033 'International Tables Vol C Tables 4.2.6.8 and 6.1.1.4'
O O 0.0106 0.0060 'International Tables Vol C Tables 4.2.6.8 and 6.1.1.4'
S S 0.1246 0.1234 'International Tables Vol C Tables 4.2.6.8 and 6.1.1.4'

loop_
_geom_angle_atom_site_label_1
_geom_angle_atom_site_label_2
_geom_angle_atom_site_label_3
_geom_angle
_geom_angle_site_symmetry_1
_geom_angle_site_symmetry_3
_geom_angle_publ_flag
O1 C1 C2 109.6(2) . . ?
O1 C1 C11 106.9(2) . . ?
C2 C1 C11 108.5(2) . . ?
O1 C1 C7 110.2(2) . 2 ?
C2 C1 C7 112.7(2) . 2 ?
C11 C1 C7 108.8(2) . 2 ?
C7 C2 C3 118.9(3) . . ?
C7 C2 C1 123.7(3) . . ?
C3 C2 C1 117.4(3) . . ?
C4 C3 C2 121.4(3) . . ?
C3 C4 C5 119.8(3) . . ?
C6 C5 C4 119.7(3) . . ?
C5 C6 C7 121.0(3) . . ?
C2 C7 C6 119.3(3) . . ?
C2 C7 C1 123.5(3) . 2 ?
C6 C7 C1 117.2(3) . 2 ?
C16 C11 C12 118.1(3) . . ?
C16 C11 C1 122.4(3) . . ?
C12 C11 C1 119.5(3) . . ?
C13 C12 C11 120.9(3) . . ?
C12 C13 C14 121.5(3) . . ?
C15 C14 C13 117.2(3) . . ?
C15 C14 C17 123.4(3) . . ?
C13 C14 C17 119.3(3) . . ?
C14 C15 C16 121.4(3) . . ?
C11 C16 C15 120.9(3) . . ?
C19 C17 C18 108.4(4) . . ?
C19 C17 C14 112.4(3) . . ?
C18 C17 C14 109.8(3) . . ?
C19 C17 C20 108.9(4) . . ?
C18 C17 C20 109.2(4) . . ?
C14 C17 C20 108.0(3) . . ?
O21 S22 C24 106.9(2) . . ?
O21 S22 C23 105.9(2) . . ?
C24 S22 C23 99.9(3) . . ?
O25 C26 N27 130.9(12) . . ?
C28 N27 C26 99.3(7) . . ?
C28 N27 C29 106.4(8) . . ?
C26 N27 C29 150.3(12) . . ?
C39 S30 O38 110(7) . . ?
C39 S30 S31 98(6) . . ?
O38 S30 S31 72(4) . . ?
C39 S30 C37 108(6) . . ?
O38 S30 C37 139(5) . . ?
S31 S30 C37 117.4(12) . . ?
C39 S30 C32 49(6) . . ?
O38 S30 C32 78(5) . . ?
S31 S30 C32 53.1(5) . . ?
C37 S30 C32 141.3(16) . . ?
S30 S31 C32 82.0(7) . . ?
S30 S31 C33 74.2(6) . . ?
C32 S31 C33 89.2(7) . . ?
C39 C32 S31 77(4) . . ?
C39 C32 S30 35(5) . . ?
S31 C32 S30 44.9(4) . . ?
O34 S35 C37 109.1(10) . . ?
O34 S35 C36 105.2(9) . . ?
C37 S35 C36 100.4(7) . . ?
S35 C37 S30 44.5(8) . . ?
S30 C39 C32 96(8) . . ?

loop_
_geom_bond_atom_site_label_1
_geom_bond_atom_site_label_2
_geom_bond_distance
_geom_bond_site_symmetry_2
_geom_bond_publ_flag
O1 C1 1.435(4) . ?
C1 C2 1.528(4) . ?
C1 C11 1.529(4) . ?
C1 C7 1.528(4) 2 ?
C2 C7 1.389(4) . ?
C2 C3 1.405(5) . ?
C3 C4 1.377(5) . ?
C4 C5 1.387(5) . ?
C5 C6 1.383(5) . ?
C6 C7 1.404(5) . ?
C7 C1 1.528(4) 2 ?
C11 C16 1.387(4) . ?
C11 C12 1.391(5) . ?
C12 C13 1.387(5) . ?
C13 C14 1.401(5) . ?
C14 C15 1.388(5) . ?
C14 C17 1.536(4) . ?
C15 C16 1.398(5) . ?
C17 C19 1.521(6) . ?
C17 C18 1.534(6) . ?
C17 C20 1.543(6) . ?
O21 S22 1.508(3) . ?
S22 C24 1.761(5) . ?
S22 C23 1.760(5) . ?
O25 C26 1.220(9) . ?
C26 N27 1.377(8) . ?
N27 C28 1.363(9) . ?
N27 C29 1.466(8) . ?
S30 C39 1.15(12) . ?
S30 O38 0.86(7) . ?
S30 S31 1.409(9) . ?
S30 C37 1.89(3) . ?
S30 C32 1.976(10) . ?
S31 C32 1.596(10) . ?
S31 C33 1.658(10) . ?
C32 C39 1.49(12) . ?
O34 S35 1.446(10) . ?
S35 C37 1.736(10) . ?
S35 C36 1.847(10) . ?

loop_
_geom_hbond_atom_site_label_D
_geom_hbond_atom_site_label_H
_geom_hbond_atom_site_label_A
_geom_hbond_distance_DH
_geom_hbond_distance_HA
_geom_hbond_distance_DA
_geom_hbond_angle_DHA
_geom_hbond_site_symmetry_A
O1 H1 O21 0.84 1.93 2.753(3) 165.0 .

loop_
_geom_torsion_atom_site_label_1
_geom_torsion_atom_site_label_2
_geom_torsion_atom_site_label_3
_geom_torsion_atom_site_label_4
_geom_torsion
_geom_torsion_site_symmetry_1
_geom_torsion_site_symmetry_2
_geom_torsion_site_symmetry_3
_geom_torsion_site_symmetry_4
_geom_torsion_publ_flag
O1 C1 C2 C7 -126.6(3) . . . . ?
C11 C1 C2 C7 117.0(3) . . . . ?
C7 C1 C2 C7 -3.5(4) 2 . . . ?
O1 C1 C2 C3 55.6(4) . . . . ?
C11 C1 C2 C3 -60.8(3) . . . . ?
C7 C1 C2 C3 178.7(3) 2 . . . ?
C7 C2 C3 C4 -0.9(5) . . . . ?
C1 C2 C3 C4 177.0(3) . . . . ?
C2 C3 C4 C5 0.3(5) . . . . ?
C3 C4 C5 C6 0.6(5) . . . . ?
C4 C5 C6 C7 -0.9(5) . . . . ?
C3 C2 C7 C6 0.7(4) . . . . ?
C1 C2 C7 C6 -177.1(3) . . . . ?
C3 C2 C7 C1 -178.3(3) . . . 2 ?
C1 C2 C7 C1 3.9(5) . . . 2 ?
C5 C6 C7 C2 0.2(5) . . . . ?
C5 C6 C7 C1 179.3(3) . . . 2 ?
O1 C1 C11 C16 4.5(4) . . . . ?
C2 C1 C11 C16 122.6(3) . . . . ?
C7 C1 C11 C16 -114.4(3) 2 . . . ?
O1 C1 C11 C12 -175.1(3) . . . . ?
C2 C1 C11 C12 -57.0(4) . . . . ?
C7 C1 C11 C12 66.0(4) 2 . . . ?
C16 C11 C12 C13 -0.2(5) . . . . ?
C1 C11 C12 C13 179.4(3) . . . . ?
C11 C12 C13 C14 0.0(5) . . . . ?
C12 C13 C14 C15 -0.4(5) . . . . ?
C12 C13 C14 C17 -178.7(3) . . . . ?
C13 C14 C15 C16 0.9(5) . . . . ?
C17 C14 C15 C16 179.2(3) . . . . ?
C12 C11 C16 C15 0.8(5) . . . . ?
C1 C11 C16 C15 -178.8(3) . . . . ?
C14 C15 C16 C11 -1.2(5) . . . . ?
C15 C14 C17 C19 5.9(5) . . . . ?
C13 C14 C17 C19 -175.8(4) . . . . ?
C15 C14 C17 C18 126.8(4) . . . . ?
C13 C14 C17 C18 -55.0(5) . . . . ?
C15 C14 C17 C20 -114.3(4) . . . . ?
C13 C14 C17 C20 64.0(4) . . . . ?
O25 C26 N27 C28 -33(3) . . . . ?
O25 C26 N27 C29 117(3) . . . . ?
C39 S30 S31 C32 21(6) . . . . ?
O38 S30 S31 C32 -88(5) . . . . ?
C37 S30 S31 C32 135.2(19) . . . . ?
C39 S30 S31 C33 -71(6) . . . . ?
O38 S30 S31 C33 -179(5) . . . . ?
C37 S30 S31 C33 43.7(19) . . . . ?
C32 S30 S31 C33 -91.5(7) . . . . ?
S30 S31 C32 C39 -16(5) . . . . ?
C33 S31 C32 C39 58(5) . . . . ?
C33 S31 C32 S30 74.1(6) . . . . ?
O38 S30 C32 C39 -131(9) . . . . ?
S31 S30 C32 C39 152(8) . . . . ?
C37 S30 C32 C39 63(8) . . . . ?
C39 S30 C32 S31 -152(8) . . . . ?
O38 S30 C32 S31 77(5) . . . . ?
C37 S30 C32 S31 -89(2) . . . . ?
O34 S35 C37 S30 -27.7(18) . . . . ?
C36 S35 C37 S30 82.5(18) . . . . ?
C39 S30 C37 S35 51(7) . . . . ?
O38 S30 C37 S35 -152(7) . . . . ?
S31 S30 C37 S35 -57.6(13) . . . . ?
C32 S30 C37 S35 7(2) . . . . ?
O38 S30 C39 C32 52(8) . . . . ?
S31 S30 C39 C32 -22(6) . . . . ?
C37 S30 C39 C32 -144(4) . . . . ?
S31 C32 C39 S30 20(5) . . . . ?
